data_1511367
loop_
_publ_author_name
'Pruss, T.'
'Kuchinke, J.'
'Doech, M.'
'Krebs, B.'
'Lindemann, A.'
'Koester, C.'

_publ_section_title
;
 Li6-x Csx B10 Q18 (Q= S, Se; X<>1): New chalcogenoborates with polymeric
 layered anion networks
;
_journal_name_full 'Phosphorus, Sulfur, Silicon and Related Elements'
_journal_page_first 281
_journal_page_last 284
_journal_paper_doi 10.1080/10426500108546643
_journal_volume 169
_journal_year 2001
_chemical_formula_sum 'B10 Cs0.96 Li5.16 Se18'
_chemical_name_systematic 'Li5.16 Cs0.96 (B10 Se18)'
_space_group_IT_number 141
_symmetry_space_group_name_Hall '-I 4bd 2'
_symmetry_space_group_name_H-M 'I 41/a m d :2'
_cell_angle_alpha 90
_cell_angle_beta 90
_cell_angle_gamma 90
_cell_formula_units_Z 4
_cell_length_a 10.0285
_cell_length_b 10.0285
_cell_length_c 27.743
_cell_volume 2790.136
_citation_journal_id_ASTM PSSLEC
_cod_data_source_file boron0-1_502.cif
_cod_data_source_block B10Cs0.96Li5.16Se18
_cod_depositor_comments
;
Luca Lutterotti, 10/5/2013

Problem with Li2 atom:

Original was:
Li2 Li 0.24 0 0 1.04 0.0

clearly the structure should have been refined not letting Li2 over 1 in 
occupancy and checking where the extra Li atoms are, but we cannot fix
it so the only way is to limit Li2 occupation to 1 at the moment.
Changing slightly the scattering of a Li atom in X-ray does not change 
much the resulting structure scattering.
;
_cod_database_code 1511367

loop_
_symmetry_equiv_pos_as_xyz
x,y,z
-y+1/4,x+3/4,z+1/4
-x+1/2,-y,z+1/2
y+1/4,-x+1/4,z+3/4
x,-y,-z
y+1/4,x+3/4,-z+1/4
-x+1/2,y,-z+1/2
-y+1/4,-x+1/4,-z+3/4
-x,-y,-z
y-1/4,-x-3/4,-z-1/4
x-1/2,y,-z-1/2
-y-1/4,x-1/4,-z-3/4
-x,y,z
-y-1/4,-x-3/4,z-1/4
x-1/2,-y,z-1/2
y-1/4,x-1/4,z-3/4
x+1/2,y+1/2,z+1/2
-y+3/4,x+5/4,z+3/4
-x+1,-y+1/2,z+1
y+3/4,-x+3/4,z+5/4
x+1/2,-y+1/2,-z+1/2
y+3/4,x+5/4,-z+3/4
-x+1,y+1/2,-z+1
-y+3/4,-x+3/4,-z+5/4
-x+1/2,-y+1/2,-z+1/2
y+1/4,-x-1/4,-z+1/4
x,y+1/2,-z
-y+1/4,x+1/4,-z-1/4
-x+1/2,y+1/2,z+1/2
-y+1/4,-x-1/4,z+1/4
x,-y+1/2,z
y+1/4,x+1/4,z-1/4

loop_
_atom_site_label
_atom_site_type_symbol
_atom_site_fract_x
_atom_site_fract_y
_atom_site_fract_z
_atom_site_occupancy
_atom_site_U_iso_or_equiv
Se2 Se 0.16773 0.07881 0.08563 1 0.0
Cs1 Cs 0 0.25 -0.125 0.958 0.0
Se4 Se 0.33278 0.25 -0.00406 1 0.0
B3 B 0.5 0.25 0.04 1 0.0
B1 B 0.168 0.25 0.0453 1 0.0
Li1 Li 0 0.25 0.136 0.5 0.0
Se1 Se 0 0.25 0.00155 1 0.0
Se3 Se 0.5 0.0771 0.08015 1 0.0
Li2 Li 0.24 0 0 1 0.0
B2 B 0.3359 0.4141 0.125 1 0.0
